data_2206845
loop_
_publ_author_name
'Yang-Gen Hu'
'Gui-Hua Li'
'Jia-Hua Tian '
'Ming-Wu Ding'
'Hong-Wu He'

_publ_section_title 3-(4-Methoxyphenoxy)-2-phenyl-3<i>H</i>-1-benzofuro[3,2-<i>d</i>]pyrimidin-1-one
_journal_coeditor_code BD6008
_journal_issue 10
_journal_name_full 'Acta Crystallographica Section E'
_journal_page_first o3266
_journal_page_last o3268
_journal_paper_doi 10.1107/S1600536805028734
_journal_volume 61
_journal_year 2005
_chemical_formula_iupac 'C23 H16 N2 O4'
_chemical_formula_moiety 'C23 H16 N2 O4'
_chemical_formula_sum 'C23 H16 N2 O4'
_chemical_formula_weight 384.38
_chemical_melting_point 504
_chemical_name_systematic
;
 2-(4-methoxyphenoxy)-3-phenyl-3H-benzo[4,5]furo[3,2-d]pyrimidin-4-one
;
_space_group_IT_number 14
_symmetry_cell_setting monoclinic
_symmetry_space_group_name_Hall '-P 2ybc'
_symmetry_space_group_name_H-M 'P 1 21/c 1'
_atom_sites_solution_hydrogens geom
_atom_sites_solution_primary direct
_atom_sites_solution_secondary difmap
_audit_creation_method SHELXL97
_cell_angle_alpha 90.00
_cell_angle_beta 92.262(2)
_cell_angle_gamma 90.00
_cell_formula_units_Z 4
_cell_length_a 9.3415(12)
_cell_length_b 10.0584(12)
_cell_length_c 19.976(3)
_cell_measurement_reflns_used 1839
_cell_measurement_temperature 292(2)
_cell_measurement_theta_max 21.56
_cell_measurement_theta_min 2.18
_cell_volume 1875.5(4)
_computing_cell_refinement 'SAINT (Bruker, 2001)'
_computing_data_collection 'SMART (Bruker, 2001)'
_computing_data_reduction SAINT
_computing_molecular_graphics 'SHELXTL (Sheldrick, 2001)'
_computing_publication_material SHELXTL
_computing_structure_refinement 'SHELXL97 (Sheldrick, 1997)'
_computing_structure_solution 'SHELXS97 (Sheldrick, 1997)'
_diffrn_ambient_temperature 292(2)
_diffrn_measured_fraction_theta_full 0.998
_diffrn_measured_fraction_theta_max 0.998
_diffrn_measurement_device_type 'Bruker SMART CCD area-detector'
_diffrn_measurement_method '\f and \w'
_diffrn_radiation_monochromator graphite
_diffrn_radiation_source 'fine-focus sealed tube'
_diffrn_radiation_type MoK\a
_diffrn_radiation_wavelength 0.71073
_diffrn_reflns_av_R_equivalents 0.0424
_diffrn_reflns_av_sigmaI/netI 0.0520
_diffrn_reflns_limit_h_max 11
_diffrn_reflns_limit_h_min -11
_diffrn_reflns_limit_k_max 10
_diffrn_reflns_limit_k_min -12
_diffrn_reflns_limit_l_max 23
_diffrn_reflns_limit_l_min -25
_diffrn_reflns_number 10770
_diffrn_reflns_theta_full 27.00
_diffrn_reflns_theta_max 27.00
_diffrn_reflns_theta_min 2.04
_exptl_absorpt_coefficient_mu 0.095
_exptl_absorpt_correction_type none
_exptl_crystal_colour colourless
_exptl_crystal_density_diffrn 1.361
_exptl_crystal_density_method 'not measured'
_exptl_crystal_description needle
_exptl_crystal_F_000 800
_exptl_crystal_size_max 0.55
_exptl_crystal_size_mid 0.20
_exptl_crystal_size_min 0.20
_refine_diff_density_max 0.131
_refine_diff_density_min -0.180
_refine_ls_extinction_method none
_refine_ls_goodness_of_fit_ref 1.021
_refine_ls_hydrogen_treatment refall
_refine_ls_matrix_type full
_refine_ls_number_parameters 326
_refine_ls_number_reflns 4082
_refine_ls_number_restraints 0
_refine_ls_restrained_S_all 1.021
_refine_ls_R_factor_all 0.0884
_refine_ls_R_factor_gt 0.0513
_refine_ls_shift/su_max 0.001
_refine_ls_shift/su_mean 0.000
_refine_ls_structure_factor_coef Fsqd
_refine_ls_weighting_details 'calc w = 1/[\s^2^(Fo^2^)+(0.0435P)^2^+0.0501P] where P=(Fo^2^+2Fc^2^)/3'
_refine_ls_weighting_scheme calc
_refine_ls_wR_factor_gt 0.1003
_refine_ls_wR_factor_ref 0.1154
_reflns_number_gt 2620
_reflns_number_total 4082
_reflns_threshold_expression I>2\s(I)
_cod_data_source_file bd6008.cif
_cod_data_source_block I
_cod_depositor_comments
;
The following automatic conversions were performed:
'_symmetry_cell_setting' value 'Monoclinic' changed to 'monoclinic'
according to '/home/saulius/struct/CIF-dictionaries/cif_core.dic'
dictionary named 'cif_core.dic' version 2.4.1 from 2010-06-29.

Automatic conversion script
Id: cif_fix_enum 1527 2010-12-29 10:47:43Z saulius 

The following automatic conversions were performed:

'_symmetry_cell_setting' value 'Monoclinic' changed to 'monoclinic'
according to /home/saulius/struct/CIF-dictionaries/cif_core.dic
dictionary named 'cif_core.dic' version 2.4.1 from 2010-06-29.

Automatic conversion script
Id: cif_fix_values 1715 2011-07-08 13:25:40Z adriana 
;
_cod_original_sg_symbol_Hall -P2ybc
_cod_original_sg_symbol_H-M P21/c
_cod_database_code 2206845
_cod_database_fobs_code 2206845

loop_
_symmetry_equiv_pos_as_xyz
'x, y, z'
'-x, y+1/2, -z+1/2'
'-x, -y, -z'
'x, -y-1/2, z-1/2'

loop_
_atom_site_label
_atom_site_fract_x
_atom_site_fract_y
_atom_site_fract_z
_atom_site_U_iso_or_equiv
_atom_site_adp_type
_atom_site_calc_flag
_atom_site_occupancy
_atom_site_type_symbol
C1 -0.3281(2) 0.92190(18) 0.92301(10) 0.0488(5) Uani d 1 C
C2 -0.4394(2) 0.9694(2) 0.88229(12) 0.0574(6) Uani d 1 C
C3 -0.4309(2) 0.9425(2) 0.81543(12) 0.0627(6) Uani d 1 C
C4 -0.3175(2) 0.8703(2) 0.79014(12) 0.0607(6) Uani d 1 C
C5 -0.2080(2) 0.8238(2) 0.83143(10) 0.0529(5) Uani d 1 C
C6 -0.21220(19) 0.85171(17) 0.89949(9) 0.0446(5) Uani d 1 C
C7 -0.12260(19) 0.82395(18) 0.95778(9) 0.0438(4) Uani d 1 C
C8 -0.18955(19) 0.87587(18) 1.01080(10) 0.0472(5) Uani d 1 C
C9 -0.14243(19) 0.85635(19) 1.07855(10) 0.0487(5) Uani d 1 C
C10 0.05363(19) 0.74293(18) 1.02393(9) 0.0457(5) Uani d 1 C
C11 0.04642(19) 0.74160(19) 1.14638(9) 0.0431(4) Uani d 1 C
C12 0.0477(2) 0.6089(2) 1.16387(11) 0.0590(6) Uani d 1 C
C13 0.1079(3) 0.5720(3) 1.22527(12) 0.0649(6) Uani d 1 C
C14 0.1608(2) 0.6659(3) 1.26917(12) 0.0624(6) Uani d 1 C
C15 0.1568(2) 0.7973(3) 1.25171(11) 0.0598(6) Uani d 1 C
C16 0.1008(2) 0.8359(2) 1.18976(10) 0.0508(5) Uani d 1 C
C17 0.25735(18) 0.6253(2) 0.98775(9) 0.0452(5) Uani d 1 C
C18 0.2719(2) 0.4900(2) 0.99041(11) 0.0549(5) Uani d 1 C
C19 0.3580(2) 0.4261(2) 0.94572(10) 0.0533(5) Uani d 1 C
C20 0.42756(18) 0.49888(19) 0.89880(9) 0.0458(5) Uani d 1 C
C21 0.4119(2) 0.6356(2) 0.89692(10) 0.0534(5) Uani d 1 C
C22 0.3271(2) 0.6996(2) 0.94145(10) 0.0536(5) Uani d 1 C
C23 0.5381(3) 0.3050(2) 0.85497(15) 0.0659(7) Uani d 1 C
N1 0.00604(15) 0.75732(16) 0.96303(8) 0.0476(4) Uani d 1 N
N2 -0.01209(15) 0.78231(15) 1.08121(7) 0.0451(4) Uani d 1 N
O1 -0.31652(13) 0.93815(13) 0.99220(7) 0.0555(4) Uani d 1 O
O2 -0.20163(14) 0.88970(15) 1.12925(7) 0.0655(4) Uani d 1 O
O3 0.18059(13) 0.68573(14) 1.03888(6) 0.0579(4) Uani d 1 O
O4 0.51598(14) 0.44561(14) 0.85298(7) 0.0616(4) Uani d 1 O
H18 0.2215(19) 0.4460(18) 1.0246(9) 0.053(5) Uiso d 1 H
H5 -0.131(2) 0.7786(18) 0.8140(9) 0.052(6) Uiso d 1 H
H3 -0.507(2) 0.9748(19) 0.7854(10) 0.070(6) Uiso d 1 H
H15 0.194(2) 0.8634(19) 1.2828(9) 0.062(6) Uiso d 1 H
H23A 0.448(3) 0.254(2) 0.8465(10) 0.078(7) Uiso d 1 H
H12 0.0112(19) 0.5466(19) 1.1315(9) 0.058(6) Uiso d 1 H
H14 0.200(2) 0.6408(18) 1.3122(10) 0.060(6) Uiso d 1 H
H13 0.113(2) 0.482(2) 1.2366(10) 0.074(7) Uiso d 1 H
H21 0.463(2) 0.6837(19) 0.8652(10) 0.065(6) Uiso d 1 H
H19 0.372(2) 0.332(2) 0.9490(9) 0.067(6) Uiso d 1 H
H16 0.097(2) 0.929(2) 1.1774(9) 0.069(6) Uiso d 1 H
H23C 0.584(2) 0.279(2) 0.9012(12) 0.086(7) Uiso d 1 H
H22 0.316(2) 0.794(2) 0.9419(10) 0.070(7) Uiso d 1 H
H4 -0.312(2) 0.8552(18) 0.7409(10) 0.065(6) Uiso d 1 H
H2 -0.512(2) 1.0156(19) 0.9009(10) 0.061(6) Uiso d 1 H
H23B 0.603(3) 0.290(2) 0.8195(12) 0.094(8) Uiso d 1 H

loop_
_atom_site_aniso_label
_atom_site_aniso_U_11
_atom_site_aniso_U_22
_atom_site_aniso_U_33
_atom_site_aniso_U_12
_atom_site_aniso_U_13
_atom_site_aniso_U_23
C1 0.0455(11) 0.0449(12) 0.0559(13) 0.0007(9) 0.0001(9) 0.0034(9)
C2 0.0499(12) 0.0499(13) 0.0724(16) 0.0083(11) 0.0007(12) 0.0085(11)
C3 0.0509(13) 0.0642(15) 0.0719(17) -0.0013(11) -0.0136(12) 0.0158(12)
C4 0.0561(13) 0.0699(16) 0.0556(15) -0.0061(12) -0.0057(11) 0.0037(11)
C5 0.0471(12) 0.0573(13) 0.0542(13) -0.0026(11) 0.0009(10) 0.0010(10)
C6 0.0414(10) 0.0407(11) 0.0515(12) -0.0030(9) 0.0017(9) 0.0032(9)
C7 0.0389(10) 0.0424(11) 0.0502(12) 0.0005(8) 0.0031(9) -0.0006(9)
C8 0.0405(10) 0.0471(12) 0.0540(12) 0.0082(9) 0.0013(9) -0.0027(9)
C9 0.0435(11) 0.0485(12) 0.0543(13) 0.0024(9) 0.0044(10) -0.0096(9)
C10 0.0388(10) 0.0509(12) 0.0476(12) 0.0040(9) 0.0022(9) -0.0044(9)
C11 0.0413(10) 0.0474(12) 0.0411(11) 0.0009(9) 0.0070(8) 0.0000(9)
C12 0.0682(14) 0.0511(14) 0.0581(15) -0.0079(11) 0.0080(11) -0.0035(11)
C13 0.0734(15) 0.0567(16) 0.0654(16) 0.0010(13) 0.0115(12) 0.0157(13)
C14 0.0593(14) 0.0805(19) 0.0477(14) 0.0071(12) 0.0050(11) 0.0135(13)
C15 0.0573(13) 0.0733(17) 0.0484(13) 0.0010(12) -0.0017(10) -0.0084(12)
C16 0.0540(12) 0.0475(13) 0.0509(13) 0.0005(10) -0.0013(10) -0.0024(10)
C17 0.0352(10) 0.0583(13) 0.0423(11) 0.0086(9) 0.0016(8) -0.0032(9)
C18 0.0492(12) 0.0609(15) 0.0552(13) -0.0033(11) 0.0116(10) 0.0065(11)
C19 0.0518(12) 0.0451(13) 0.0634(14) 0.0006(10) 0.0068(10) -0.0008(10)
C20 0.0378(10) 0.0545(13) 0.0451(11) 0.0029(9) 0.0005(8) -0.0058(9)
C21 0.0584(13) 0.0519(13) 0.0507(13) 0.0050(11) 0.0118(10) 0.0064(10)
C22 0.0585(13) 0.0464(13) 0.0562(13) 0.0102(11) 0.0050(10) 0.0035(10)
C23 0.0609(16) 0.0629(17) 0.0740(18) 0.0164(13) 0.0010(14) -0.0135(13)
N1 0.0399(9) 0.0564(10) 0.0463(10) 0.0062(8) -0.0009(7) -0.0037(7)
N2 0.0422(9) 0.0507(10) 0.0426(9) 0.0044(7) 0.0034(7) -0.0033(7)
O1 0.0499(8) 0.0561(9) 0.0606(9) 0.0154(7) 0.0027(6) -0.0026(7)
O2 0.0578(9) 0.0823(11) 0.0567(9) 0.0157(8) 0.0068(7) -0.0180(7)
O3 0.0452(8) 0.0837(11) 0.0448(8) 0.0206(7) 0.0003(6) -0.0064(7)
O4 0.0636(9) 0.0595(10) 0.0629(9) 0.0079(8) 0.0170(7) -0.0080(7)

loop_
_atom_type_symbol
_atom_type_description
_atom_type_scat_dispersion_real
_atom_type_scat_dispersion_imag
_atom_type_scat_source
C C 0.0033 0.0016 'International Tables Vol C Tables 4.2.6.8 and 6.1.1.4'
H H 0.0000 0.0000 'International Tables Vol C Tables 4.2.6.8 and 6.1.1.4'
N N 0.0061 0.0033 'International Tables Vol C Tables 4.2.6.8 and 6.1.1.4'
O O 0.0106 0.0060 'International Tables Vol C Tables 4.2.6.8 and 6.1.1.4'

loop_
_geom_angle_atom_site_label_1
_geom_angle_atom_site_label_2
_geom_angle_atom_site_label_3
_geom_angle
_geom_angle_publ_flag
C2 C1 C6 123.7(2) yes
C2 C1 O1 124.87(18) ?
C6 C1 O1 111.39(16) yes
C3 C2 C1 115.8(2) ?
C3 C2 H2 124.7(13) ?
C1 C2 H2 119.5(13) ?
C2 C3 C4 122.0(2) ?
C2 C3 H3 117.9(12) ?
C4 C3 H3 120.1(12) ?
C5 C4 C3 121.2(2) ?
C5 C4 H4 118.2(12) ?
C3 C4 H4 120.4(12) ?
C4 C5 C6 118.1(2) ?
C4 C5 H5 120.8(11) ?
C6 C5 H5 121.1(11) ?
C1 C6 C5 119.06(18) ?
C1 C6 C7 105.18(16) ?
C5 C6 C7 135.76(18) yes
C8 C7 N1 123.80(17) yes
C8 C7 C6 106.67(16) ?
N1 C7 C6 129.53(17) ?
C7 C8 O1 112.51(16) yes
C7 C8 C9 123.78(17) ?
O1 C8 C9 123.39(16) yes
O2 C9 C8 128.28(18) ?
O2 C9 N2 121.79(18) yes
C8 C9 N2 109.86(16) ?
N1 C10 O3 121.88(16) yes
N1 C10 N2 127.16(17) yes
O3 C10 N2 110.95(15) ?
C16 C11 C12 120.73(19) ?
C16 C11 N2 119.32(17) ?
C12 C11 N2 119.96(17) yes
C11 C12 C13 119.0(2) ?
C11 C12 H12 117.7(11) ?
C13 C12 H12 123.3(11) ?
C14 C13 C12 120.6(2) ?
C14 C13 H13 120.0(13) ?
C12 C13 H13 119.5(13) ?
C15 C14 C13 119.9(2) ?
C15 C14 H14 119.4(12) ?
C13 C14 H14 120.7(11) ?
C14 C15 C16 120.4(2) ?
C14 C15 H15 119.7(11) ?
C16 C15 H15 119.9(12) ?
C11 C16 C15 119.4(2) ?
C11 C16 H16 119.8(11) ?
C15 C16 H16 120.7(12) ?
C18 C17 C22 121.23(18) ?
C18 C17 O3 116.99(17) yes
C22 C17 O3 121.44(18) yes
C17 C18 C19 119.8(2) ?
C17 C18 H18 116.0(11) ?
C19 C18 H18 124.2(11) ?
C20 C19 C18 119.8(2) ?
C20 C19 H19 120.4(12) ?
C18 C19 H19 119.8(12) ?
O4 C20 C19 124.30(18) yes
O4 C20 C21 115.96(17) ?
C19 C20 C21 119.73(18) ?
C22 C21 C20 120.8(2) ?
C22 C21 H21 121.0(12) ?
C20 C21 H21 118.3(12) ?
C17 C22 C21 118.8(2) ?
C17 C22 H22 118.7(12) ?
C21 C22 H22 122.5(12) ?
O4 C23 H23A 112.4(13) ?
O4 C23 H23C 109.0(12) ?
H23A C23 H23C 110.2(17) ?
O4 C23 H23B 103.0(14) ?
H23A C23 H23B 110.5(18) ?
H23C C23 H23B 111.6(19) ?
C10 N1 C7 113.26(15) ?
C10 N2 C9 121.79(15) yes
C10 N2 C11 119.97(15) ?
C9 N2 C11 118.13(14) ?
C8 O1 C1 104.26(14) yes
C10 O3 C17 119.65(14) yes
C20 O4 C23 117.37(18) yes

loop_
_geom_bond_atom_site_label_1
_geom_bond_atom_site_label_2
_geom_bond_distance
_geom_bond_publ_flag
C1 C2 1.380(3) yes
C1 C6 1.389(2) yes
C1 O1 1.392(2) yes
C2 C3 1.368(3) ?
C2 H2 0.916(19) ?
C3 C4 1.395(3) ?
C3 H3 0.97(2) ?
C4 C5 1.370(3) yes
C4 H4 1.00(2) ?
C5 C6 1.390(3) ?
C5 H5 0.933(18) ?
C6 C7 1.434(2) yes
C7 C8 1.356(2) ?
C7 N1 1.376(2) yes
C8 O1 1.379(2) yes
C8 C9 1.420(3) ?
C9 O2 1.220(2) yes
C9 N2 1.426(2) yes
C10 N1 1.287(2) yes
C10 O3 1.341(2) yes
C10 N2 1.378(2) ?
C11 C16 1.369(3) ?
C11 C12 1.380(3) ?
C11 N2 1.451(2) yes
C12 C13 1.380(3) ?
C12 H12 0.954(19) ?
C13 C14 1.368(3) ?
C13 H13 0.93(2) ?
C14 C15 1.367(3) ?
C14 H14 0.957(19) ?
C15 C16 1.380(3) ?
C15 H15 0.966(19) ?
C16 H16 0.96(2) ?
C17 C18 1.368(3) ?
C17 C22 1.374(3) ?
C17 O3 1.409(2) yes
C18 C19 1.383(3) ?
C18 H18 0.954(18) ?
C19 C20 1.373(3) ?
C19 H19 0.95(2) ?
C20 O4 1.366(2) yes
C20 C21 1.383(3) ?
C21 C22 1.375(3) ?
C21 H21 0.94(2) ?
C22 H22 0.96(2) ?
C23 O4 1.430(3) yes
C23 H23A 1.00(2) ?
C23 H23C 1.04(2) ?
C23 H23B 0.96(3) ?

loop_
_geom_hbond_atom_site_label_D
_geom_hbond_atom_site_label_H
_geom_hbond_atom_site_label_A
_geom_hbond_site_symmetry_A
_geom_hbond_distance_DH
_geom_hbond_distance_HA
_geom_hbond_distance_DA
_geom_hbond_angle_DHA
C23 H23C O3 3_667 1.04(2) 2.48(2) 3.312(3) 136.4(16)

loop_
_geom_torsion_atom_site_label_1
_geom_torsion_atom_site_label_2
_geom_torsion_atom_site_label_3
_geom_torsion_atom_site_label_4
_geom_torsion
_geom_torsion_publ_flag
C6 C1 C2 C3 0.5(3) yes
O1 C1 C2 C3 -179.80(17) yes
C1 C2 C3 C4 0.7(3) ?
C2 C3 C4 C5 -0.6(3) ?
C3 C4 C5 C6 -0.6(3) yes
C2 C1 C6 C5 -1.7(3) ?
O1 C1 C6 C5 178.57(16) ?
C2 C1 C6 C7 179.13(18) ?
O1 C1 C6 C7 -0.6(2) ?
C4 C5 C6 C1 1.7(3) ?
C4 C5 C6 C7 -179.5(2) ?
C1 C6 C7 C8 0.9(2) ?
C5 C6 C7 C8 -178.1(2) ?
C1 C6 C7 N1 -179.80(18) yes
C5 C6 C7 N1 1.2(4) ?
N1 C7 C8 O1 179.74(16) yes
C6 C7 C8 O1 -0.9(2) ?
N1 C7 C8 C9 -6.5(3) ?
C6 C7 C8 C9 172.83(17) ?
C7 C8 C9 O2 -173.48(19) yes
O1 C8 C9 O2 -0.4(3) ?
C7 C8 C9 N2 3.5(3) ?
O1 C8 C9 N2 176.54(16) yes
C16 C11 C12 C13 -1.6(3) ?
N2 C11 C12 C13 177.99(18) ?
C11 C12 C13 C14 2.4(3) ?
C12 C13 C14 C15 -1.3(3) ?
C13 C14 C15 C16 -0.6(3) ?
C12 C11 C16 C15 -0.3(3) ?
N2 C11 C16 C15 -179.87(17) yes
C14 C15 C16 C11 1.4(3) ?
C22 C17 C18 C19 -0.2(3) ?
O3 C17 C18 C19 -173.56(17) ?
C17 C18 C19 C20 -0.3(3) yes
C18 C19 C20 O4 179.26(17) ?
C18 C19 C20 C21 0.5(3) ?
O4 C20 C21 C22 -179.04(18) yes
C19 C20 C21 C22 -0.1(3) ?
C18 C17 C22 C21 0.5(3) ?
O3 C17 C22 C21 173.58(17) ?
C20 C21 C22 C17 -0.3(3) ?
O3 C10 N1 C7 -176.98(16) ?
N2 C10 N1 C7 2.3(3) ?
C8 C7 N1 C10 3.4(3) ?
C6 C7 N1 C10 -175.86(18) yes
N1 C10 N2 C9 -5.1(3) ?
O3 C10 N2 C9 174.31(16) ?
N1 C10 N2 C11 171.13(18) ?
O3 C10 N2 C11 -9.5(2) yes
O2 C9 N2 C10 179.01(17) yes
C8 C9 N2 C10 1.8(2) ?
O2 C9 N2 C11 2.7(3) ?
C8 C9 N2 C11 -174.46(16) ?
C16 C11 N2 C10 114.5(2) ?
C12 C11 N2 C10 -65.0(2) ?
C16 C11 N2 C9 -69.1(2) ?
C12 C11 N2 C9 111.3(2) ?
C7 C8 O1 C1 0.5(2) ?
C9 C8 O1 C1 -173.24(18) ?
C2 C1 O1 C8 -179.64(18) ?
C6 C1 O1 C8 0.1(2) yes
N1 C10 O3 C17 -7.7(3) ?
N2 C10 O3 C17 172.92(15) ?
C18 C17 O3 C10 -112.5(2) ?
C22 C17 O3 C10 74.1(2) ?
C19 C20 O4 C23 -0.8(3) yes
C21 C20 O4 C23 178.07(19) yes

loop_
_cod_related_entry_id
_cod_related_entry_database
_cod_related_entry_code
1 ChemSpider 21128881
